data_7043100
loop_
_publ_author_name
'Zhu, Xiaoquan'
'Su, Shaodong'
'Cao, Wenhai'
'Wen, Yuehong'
'Hu, Shengmin'
'Wu, Xintao'
'Sheng, Tianlu'

_publ_section_title
;
 Redox effects of low-spin Ru(ii/iii) on slow magnetic relaxation of
 Ru--Mn(iii) 1D cyanide-bridged complexes
;
_journal_name_full 'Dalton Trans.'
_journal_paper_doi 10.1039/C7DT01218G
_journal_year 2017
_chemical_formula_sum 'C54 H60 F6 Mn N14 O2 P Ru'
_chemical_formula_weight 1238.14
_chemical_name_systematic
; 
 ? 
;
_space_group_IT_number 7
_symmetry_cell_setting monoclinic
_symmetry_space_group_name_Hall 'P -2yc'
_symmetry_space_group_name_H-M 'P 1 c 1'
_atom_sites_solution_hydrogens geom
_atom_sites_solution_primary direct
_atom_sites_solution_secondary difmap
_audit_creation_method SHELXL-97
_audit_update_record
;
2016-11-21 deposited with the CCDC.
2017-05-08 downloaded from the CCDC.
;
_cell_angle_alpha 90.00
_cell_angle_beta 93.368(4)
_cell_angle_gamma 90.00
_cell_formula_units_Z 2
_cell_length_a 12.665(3)
_cell_length_b 10.888(3)
_cell_length_c 20.745(5)
_cell_measurement_reflns_used 8702
_cell_measurement_temperature 123(2)
_cell_measurement_theta_max 27.5010
_cell_measurement_theta_min 2.4682
_cell_volume 2855.7(12)
_computing_cell_refinement 'CrystalClear (Rigaku Inc., 2008)'
_computing_data_collection 'CrystalClear (Rigaku Inc., 2008)'
_computing_data_reduction 'CrystalClear (Rigaku Inc., 2008)'
_computing_molecular_graphics 'Bruker SHELXTL'
_computing_publication_material 'Bruker SHELXTL'
_computing_structure_refinement 'SHELXL-97 (Sheldrick, 2008)'
_computing_structure_solution 'SHELXS-97 (Sheldrick, 2008)'
_diffrn_ambient_temperature 123(2)
_diffrn_detector_area_resol_mean 28.5714
_diffrn_measured_fraction_theta_full 0.987
_diffrn_measured_fraction_theta_max 0.987
_diffrn_measurement_device_type Saturn724+
_diffrn_measurement_method CCD_Profile_fitting
_diffrn_radiation_monochromator graphite
_diffrn_radiation_source 'fine-focus sealed tube'
_diffrn_radiation_type MoK\a
_diffrn_radiation_wavelength 0.71073
_diffrn_reflns_av_R_equivalents 0.0309
_diffrn_reflns_av_sigmaI/netI 0.0390
_diffrn_reflns_limit_h_max 14
_diffrn_reflns_limit_h_min -15
_diffrn_reflns_limit_k_max 12
_diffrn_reflns_limit_k_min -12
_diffrn_reflns_limit_l_max 24
_diffrn_reflns_limit_l_min -24
_diffrn_reflns_number 17767
_diffrn_reflns_theta_full 25.00
_diffrn_reflns_theta_max 25.00
_diffrn_reflns_theta_min 2.11
_exptl_absorpt_coefficient_mu 0.587
_exptl_absorpt_correction_T_max 1.0000
_exptl_absorpt_correction_T_min 0.8166
_exptl_absorpt_correction_type multi-scan
_exptl_absorpt_process_details 'RIGAKU/MSC(2004), CrystalClear Version 1.3.6'
_exptl_crystal_colour red
_exptl_crystal_density_diffrn 1.440
_exptl_crystal_density_method 'not measured'
_exptl_crystal_description Prism
_exptl_crystal_F_000 1272
_exptl_crystal_size_max 0.403
_exptl_crystal_size_mid 0.141
_exptl_crystal_size_min 0.111
_refine_diff_density_max 0.572
_refine_diff_density_min -0.441
_refine_diff_density_rms 0.059
_refine_ls_abs_structure_details 'Flack H D (1983), Acta Cryst. A39, 876-881'
_refine_ls_abs_structure_Flack 0.069(16)
_refine_ls_extinction_method none
_refine_ls_goodness_of_fit_ref 1.030
_refine_ls_hydrogen_treatment constr
_refine_ls_matrix_type full
_refine_ls_number_parameters 712
_refine_ls_number_reflns 8696
_refine_ls_number_restraints 2
_refine_ls_restrained_S_all 1.029
_refine_ls_R_factor_all 0.0357
_refine_ls_R_factor_gt 0.0340
_refine_ls_shift/su_max 0.003
_refine_ls_shift/su_mean 0.000
_refine_ls_structure_factor_coef Fsqd
_refine_ls_weighting_details 'calc w=1/[\s^2^(Fo^2^)+(0.0571P)^2^+0.0000P] where P=(Fo^2^+2Fc^2^)/3'
_refine_ls_weighting_scheme calc
_refine_ls_wR_factor_gt 0.0849
_refine_ls_wR_factor_ref 0.0860
_reflns_number_gt 8316
_reflns_number_total 8696
_reflns_threshold_expression >2sigma(I)
_cod_data_source_file c7dt01218g2.cif
_cod_data_source_block a
_cod_depositor_comments
;
The following automatic conversions were performed:

'_exptl_absorpt_correction_type' value 'Multi-scan' changed to
'multi-scan' according to
/home/data/users/saulius/crontab/automatic-downloads/rss-feeds/RSC/lib/dictionaries/cif_core.dic
dictionary named 'cif_core.dic' version 2.4.2 from 2011-04-26.

Automatic conversion script
Id: cif_fix_values 4973 2017-02-22 13:04:09Z antanas 
;
_cod_original_cell_volume 2855.8(12)
_cod_original_sg_symbol_H-M Pc
_cod_database_code 7043100

loop_
_symmetry_equiv_pos_as_xyz
'x, y, z'
'x, -y, z+1/2'

loop_
_atom_site_label
_atom_site_type_symbol
_atom_site_fract_x
_atom_site_fract_y
_atom_site_fract_z
_atom_site_U_iso_or_equiv
_atom_site_adp_type
_atom_site_occupancy
_atom_site_symmetry_multiplicity
_atom_site_calc_flag
_atom_site_refinement_flags
Ru1 Ru 0.761087(18) 0.46273(2) 0.836718(14) 0.02993(8) Uani 1 1 d .
Mn1 Mn 0.77078(4) 0.38632(6) 1.09112(3) 0.03204(14) Uani 1 1 d .
P1 P 1.2548(2) 0.1441(9) 1.05335(17) 0.278(4) Uani 1 1 d .
F1 F 1.1395(5) 0.1731(15) 1.0380(5) 0.337(9) Uani 1 1 d .
F2 F 1.2655(6) 0.0732(11) 0.9892(4) 0.258(5) Uani 1 1 d .
F3 F 1.2473(5) 0.2429(9) 1.1123(3) 0.208(4) Uani 1 1 d .
F4 F 1.3699(5) 0.1094(17) 1.0691(4) 0.358(8) Uani 1 1 d .
F5 F 1.2900(11) 0.2616(13) 1.0161(6) 0.310(6) Uani 1 1 d .
F6 F 1.2251(11) 0.0281(12) 1.0937(7) 0.315(8) Uani 1 1 d .
N1 N 0.7793(3) 0.3795(3) 0.98415(15) 0.0404(7) Uani 1 1 d .
N2 N 0.7675(3) 0.4261(3) 1.19611(16) 0.0431(8) Uani 1 1 d .
N3 N 0.6009(3) 0.5179(3) 0.84457(16) 0.0351(7) Uani 1 1 d .
N4 N 0.2790(4) 0.6096(5) 0.8563(3) 0.0789(14) Uani 1 1 d .
N5 N 0.8214(3) 0.6358(3) 0.86719(15) 0.0346(7) Uani 1 1 d .
N6 N 0.9421(4) 0.9794(4) 0.9248(2) 0.0571(11) Uani 1 1 d .
N7 N 0.9166(3) 0.4008(3) 0.82581(15) 0.0374(7) Uani 1 1 d .
N8 N 1.2250(4) 0.2747(5) 0.7977(3) 0.0765(14) Uani 1 1 d .
N9 N 0.7060(3) 0.2892(3) 0.80527(15) 0.0355(7) Uani 1 1 d .
N10 N 0.6016(4) -0.0591(4) 0.7421(2) 0.0576(11) Uani 1 1 d .
N11 N 0.7833(3) 0.5694(3) 1.08267(15) 0.0345(8) Uani 1 1 d .
N12 N 0.9265(3) 0.3984(3) 1.10049(16) 0.0381(8) Uani 1 1 d .
N13 N 0.6344(8) -0.0354(7) 1.0200(5) 0.132(4) Uani 1 1 d .
N14 N 0.2691(17) 0.9290(15) 0.8099(8) 0.235(8) Uani 1 1 d .
C1 C 0.7714(3) 0.4071(3) 0.93037(16) 0.0337(8) Uani 1 1 d .
C2 C 0.7601(3) 0.5290(3) 0.74612(17) 0.0326(8) Uani 1 1 d .
C3 C 0.5520(3) 0.5209(4) 0.9004(2) 0.0465(10) Uani 1 1 d .
H3A H 0.5918 0.5001 0.9379 0.056 Uiso 1 1 calc R
C4 C 0.4320(3) 0.5771(4) 0.7930(2) 0.0501(10) Uani 1 1 d .
H4A H 0.3935 0.5954 0.7547 0.060 Uiso 1 1 calc R
C5 C 0.4480(4) 0.5521(4) 0.9065(2) 0.0570(12) Uani 1 1 d .
H5A H 0.4211 0.5544 0.9472 0.068 Uiso 1 1 calc R
C6 C 0.3825(4) 0.5803(4) 0.8523(2) 0.0541(11) Uani 1 1 d .
C7 C 0.5370(3) 0.5472(3) 0.7922(2) 0.0412(9) Uani 1 1 d .
H7A H 0.5669 0.5470 0.7523 0.049 Uiso 1 1 calc R
C8 C 0.2327(5) 0.6248(8) 0.9174(3) 0.102(2) Uani 1 1 d .
H8A H 0.2404 0.5501 0.9418 0.153 Uiso 1 1 calc R
H8B H 0.1589 0.6439 0.9103 0.153 Uiso 1 1 calc R
H8C H 0.2678 0.6905 0.9409 0.153 Uiso 1 1 calc R
C9 C 0.2132(5) 0.6320(8) 0.7981(4) 0.094(2) Uani 1 1 d .
H9A H 0.2461 0.6926 0.7723 0.140 Uiso 1 1 calc R
H9B H 0.1452 0.6612 0.8093 0.140 Uiso 1 1 calc R
H9C H 0.2047 0.5571 0.7739 0.140 Uiso 1 1 calc R
C10 C 0.7793(3) 0.7030(3) 0.91339(18) 0.0392(8) Uani 1 1 d .
H10A H 0.7221 0.6703 0.9337 0.047 Uiso 1 1 calc R
C11 C 0.9449(4) 0.8003(4) 0.8561(2) 0.0475(10) Uani 1 1 d .
H11A H 1.0025 0.8304 0.8352 0.057 Uiso 1 1 calc R
C12 C 0.8152(4) 0.8168(4) 0.9326(2) 0.0459(9) Uani 1 1 d .
H12A H 0.7810 0.8596 0.9641 0.055 Uiso 1 1 calc R
C13 C 0.9025(3) 0.8686(4) 0.9052(2) 0.0416(10) Uani 1 1 d .
C14 C 0.9016(3) 0.6881(4) 0.8386(2) 0.0404(9) Uani 1 1 d .
H14A H 0.9302 0.6462 0.8047 0.048 Uiso 1 1 calc R
C15 C 0.9012(4) 1.0477(4) 0.9783(3) 0.0617(13) Uani 1 1 d .
H15A H 0.8278 1.0660 0.9688 0.093 Uiso 1 1 calc R
H15B H 0.9401 1.1229 0.9844 0.093 Uiso 1 1 calc R
H15C H 0.9087 0.9992 1.0169 0.093 Uiso 1 1 calc R
C16 C 1.0344(6) 1.0302(5) 0.8951(3) 0.090(2) Uani 1 1 d .
H16A H 1.0902 0.9703 0.8967 0.135 Uiso 1 1 calc R
H16B H 1.0580 1.1025 0.9182 0.135 Uiso 1 1 calc R
H16C H 1.0157 1.0511 0.8509 0.135 Uiso 1 1 calc R
C17 C 1.0922(3) 0.3518(4) 0.8673(2) 0.0523(10) Uani 1 1 d .
H17A H 1.1393 0.3487 0.9034 0.063 Uiso 1 1 calc R
C18 C 0.9917(3) 0.3925(4) 0.8739(2) 0.0444(9) Uani 1 1 d .
H18A H 0.9738 0.4165 0.9149 0.053 Uiso 1 1 calc R
C19 C 0.9479(3) 0.3635(4) 0.76786(19) 0.0428(9) Uani 1 1 d .
H19A H 0.8983 0.3661 0.7330 0.051 Uiso 1 1 calc R
C20 C 1.0469(4) 0.3222(4) 0.7566(2) 0.0512(10) Uani 1 1 d .
H20A H 1.0622 0.2991 0.7150 0.061 Uiso 1 1 calc R
C21 C 1.1262(4) 0.3142(4) 0.8068(2) 0.0524(11) Uani 1 1 d .
C22 C 1.2573(5) 0.2449(7) 0.7342(4) 0.098(2) Uani 1 1 d .
H22A H 1.2113 0.1828 0.7154 0.147 Uiso 1 1 calc R
H22B H 1.3287 0.2148 0.7373 0.147 Uiso 1 1 calc R
H22C H 1.2535 0.3171 0.7076 0.147 Uiso 1 1 calc R
C23 C 1.3030(5) 0.2618(7) 0.8520(4) 0.087(2) Uani 1 1 d .
H23A H 1.3108 0.3388 0.8743 0.130 Uiso 1 1 calc R
H23B H 1.3698 0.2379 0.8363 0.130 Uiso 1 1 calc R
H23C H 1.2797 0.2003 0.8811 0.130 Uiso 1 1 calc R
C24 C 0.6335(4) 0.2732(4) 0.7560(2) 0.0473(10) Uani 1 1 d .
H24A H 0.6071 0.3430 0.7348 0.057 Uiso 1 1 calc R
C25 C 0.5959(4) 0.1626(4) 0.7347(2) 0.0501(10) Uani 1 1 d .
H25A H 0.5448 0.1596 0.7007 0.060 Uiso 1 1 calc R
C26 C 0.6335(4) 0.0519(4) 0.7634(2) 0.0432(9) Uani 1 1 d .
C27 C 0.7075(4) 0.0699(4) 0.8145(2) 0.0496(10) Uani 1 1 d .
H27A H 0.7351 0.0018 0.8366 0.060 Uiso 1 1 calc R
C28 C 0.7410(4) 0.1838(3) 0.8334(2) 0.0427(10) Uani 1 1 d .
H28A H 0.7913 0.1893 0.8678 0.051 Uiso 1 1 calc R
C29 C 0.6548(5) -0.1684(4) 0.7671(3) 0.0750(17) Uani 1 1 d .
H29A H 0.7298 -0.1589 0.7646 0.113 Uiso 1 1 calc R
H29B H 0.6313 -0.2382 0.7419 0.113 Uiso 1 1 calc R
H29C H 0.6385 -0.1805 0.8112 0.113 Uiso 1 1 calc R
C30 C 0.5220(5) -0.0733(5) 0.6897(3) 0.0812(17) Uani 1 1 d .
H30A H 0.4561 -0.0400 0.7023 0.122 Uiso 1 1 calc R
H30B H 0.5132 -0.1589 0.6797 0.122 Uiso 1 1 calc R
H30C H 0.5439 -0.0303 0.6523 0.122 Uiso 1 1 calc R
C31 C 1.0713(4) 0.5438(4) 1.0766(3) 0.0540(14) Uani 1 1 d .
H31A H 1.1214 0.4814 1.0764 0.065 Uiso 1 1 calc R
C32 C 0.9669(4) 0.5160(4) 1.0856(2) 0.0398(10) Uani 1 1 d .
C33 C 0.8915(3) 0.6091(4) 1.07995(19) 0.0384(9) Uani 1 1 d .
C34 C 0.9229(4) 0.7315(4) 1.0728(2) 0.0492(10) Uani 1 1 d .
H34A H 0.8729 0.7941 1.0721 0.059 Uiso 1 1 calc R
C35 C 1.0280(4) 0.7587(5) 1.0669(2) 0.0605(12) Uani 1 1 d .
H35A H 1.0494 0.8397 1.0620 0.073 Uiso 1 1 calc R
C36 C 1.1016(4) 0.6647(5) 1.0681(3) 0.0651(14) Uani 1 1 d .
H36A H 1.1724 0.6829 1.0631 0.078 Uiso 1 1 calc R
C37 C 0.7040(4) 0.6425(4) 1.07787(19) 0.0409(9) Uani 1 1 d .
H37A H 0.7187 0.7251 1.0715 0.049 Uiso 1 1 calc R
C38 C 0.5944(3) 0.6099(5) 1.0813(2) 0.0416(10) Uani 1 1 d .
C39 C 0.5206(4) 0.7050(4) 1.0808(3) 0.0558(11) Uani 1 1 d .
H39A H 0.5428 0.7855 1.0751 0.067 Uiso 1 1 calc R
C40 C 0.4159(4) 0.6813(5) 1.0886(3) 0.0690(14) Uani 1 1 d .
H40A H 0.3670 0.7452 1.0881 0.083 Uiso 1 1 calc R
C41 C 0.3841(4) 0.5633(6) 1.0971(3) 0.0766(16) Uani 1 1 d .
H41A H 0.3135 0.5477 1.1043 0.092 Uiso 1 1 calc R
C42 C 0.4524(4) 0.4681(5) 1.0952(3) 0.0587(15) Uani 1 1 d .
H42A H 0.4274 0.3884 1.0991 0.070 Uiso 1 1 calc R
C43 C 0.5607(4) 0.4875(5) 1.0873(2) 0.0420(11) Uani 1 1 d .
C44 C 0.9869(3) 0.3145(4) 1.1288(2) 0.0458(9) Uani 1 1 d .
H44A H 1.0581 0.3334 1.1363 0.055 Uiso 1 1 calc R
C45 C 0.9532(4) 0.1976(4) 1.1491(2) 0.0485(10) Uani 1 1 d .
C46 C 1.0287(4) 0.1227(5) 1.1831(3) 0.0637(13) Uani 1 1 d .
H46A H 1.0973 0.1516 1.1914 0.076 Uiso 1 1 calc R
C47 C 1.0023(5) 0.0087(5) 1.2040(3) 0.0725(16) Uani 1 1 d .
H47A H 1.0518 -0.0394 1.2272 0.087 Uiso 1 1 calc R
C48 C 0.9013(6) -0.0344(4) 1.1902(3) 0.0701(18) Uani 1 1 d .
H48A H 0.8838 -0.1123 1.2046 0.084 Uiso 1 1 calc R
C49 C 0.8245(5) 0.0335(4) 1.1558(2) 0.0582(13) Uani 1 1 d .
H49A H 0.7575 0.0009 1.1466 0.070 Uiso 1 1 calc R
C50 C 0.8496(4) 0.1530(4) 1.1350(2) 0.0467(10) Uani 1 1 d .
C51 C 0.6016(7) 0.0578(9) 1.0034(5) 0.107(3) Uani 1 1 d .
C52 C 0.5622(6) 0.1790(6) 0.9790(4) 0.101(2) Uani 1 1 d .
H52A H 0.5768 0.1874 0.9343 0.151 Uiso 1 1 calc R
H52B H 0.5972 0.2435 1.0035 0.151 Uiso 1 1 calc R
H52C H 0.4873 0.1843 0.9834 0.151 Uiso 1 1 calc R
C53 C 0.3415(16) 0.9255(13) 0.8432(10) 0.176(7) Uani 1 1 d .
C54 C 0.4269(13) 0.9145(12) 0.8919(9) 0.210(7) Uani 1 1 d .
H54A H 0.4617 0.8369 0.8873 0.316 Uiso 1 1 calc R
H54B H 0.3993 0.9194 0.9339 0.316 Uiso 1 1 calc R
H54C H 0.4767 0.9799 0.8869 0.316 Uiso 1 1 calc R
O1 O 0.6228(2) 0.3913(3) 1.08496(15) 0.0458(7) Uani 1 1 d .
O2 O 0.7751(2) 0.2153(2) 1.10315(14) 0.0439(6) Uani 1 1 d .

loop_
_atom_site_aniso_label
_atom_site_aniso_U_11
_atom_site_aniso_U_22
_atom_site_aniso_U_33
_atom_site_aniso_U_23
_atom_site_aniso_U_13
_atom_site_aniso_U_12
Ru1 0.04066(15) 0.02833(13) 0.02090(12) -0.00010(13) 0.00247(10) -0.00103(15)
Mn1 0.0363(3) 0.0363(3) 0.0237(3) -0.0008(2) 0.0025(2) -0.0002(2)
P1 0.0788(17) 0.676(13) 0.0805(19) -0.062(4) 0.0212(14) -0.124(4)
F1 0.089(4) 0.68(2) 0.240(10) -0.275(14) 0.016(5) -0.050(8)
F2 0.147(5) 0.470(16) 0.157(7) -0.126(8) 0.017(5) 0.032(8)
F3 0.136(5) 0.378(12) 0.112(5) -0.029(6) 0.014(4) -0.069(6)
F4 0.086(4) 0.85(3) 0.140(6) 0.080(11) -0.014(4) 0.039(9)
F5 0.314(14) 0.407(17) 0.197(10) -0.156(11) -0.072(10) 0.018(12)
F6 0.302(17) 0.284(14) 0.381(19) -0.007(12) 0.205(15) -0.042(11)
N1 0.0512(19) 0.0464(18) 0.0234(17) 0.0031(13) -0.0009(14) 0.0032(15)
N2 0.059(2) 0.0424(18) 0.0287(17) -0.0033(13) 0.0088(15) -0.0048(15)
N3 0.0429(19) 0.0322(18) 0.0302(17) -0.0025(12) 0.0015(15) -0.0008(14)
N4 0.048(3) 0.103(4) 0.087(4) 0.001(3) 0.012(2) 0.009(3)
N5 0.0427(18) 0.0319(15) 0.0287(16) 0.0009(12) -0.0013(14) -0.0017(13)
N6 0.074(3) 0.041(2) 0.056(3) -0.0096(18) -0.002(2) -0.020(2)
N7 0.047(2) 0.0337(17) 0.0315(17) -0.0008(12) 0.0043(15) -0.0016(14)
N8 0.045(2) 0.108(4) 0.077(3) 0.008(3) 0.003(2) 0.019(2)
N9 0.0463(19) 0.0284(15) 0.0315(17) -0.0012(12) 0.0008(15) 0.0001(13)
N10 0.069(3) 0.035(2) 0.067(3) -0.0065(18) -0.008(2) -0.0085(19)
N11 0.0352(18) 0.0450(19) 0.0234(16) -0.0009(13) 0.0018(14) 0.0001(15)
N12 0.0436(19) 0.042(2) 0.0291(18) -0.0017(15) 0.0049(15) 0.0036(16)
N13 0.150(8) 0.090(5) 0.164(9) -0.018(5) 0.070(7) -0.025(5)
N14 0.30(2) 0.214(13) 0.187(14) -0.071(10) -0.047(13) -0.034(14)
C1 0.046(2) 0.0288(17) 0.0267(19) -0.0038(13) 0.0038(15) -0.0028(15)
C2 0.044(2) 0.0326(18) 0.0214(18) -0.0017(14) 0.0031(15) 0.0036(15)
C3 0.044(2) 0.058(2) 0.037(2) -0.0025(17) 0.0003(18) -0.0038(19)
C4 0.047(2) 0.054(2) 0.049(3) 0.0028(19) -0.004(2) -0.0005(19)
C5 0.049(3) 0.077(3) 0.046(3) -0.009(2) 0.013(2) 0.002(2)
C6 0.046(3) 0.056(2) 0.060(3) -0.008(2) 0.003(2) 0.003(2)
C7 0.046(2) 0.042(2) 0.036(2) 0.0035(15) 0.0025(18) -0.0003(17)
C8 0.054(3) 0.158(7) 0.097(5) -0.039(5) 0.019(3) 0.006(4)
C9 0.044(3) 0.115(5) 0.120(6) 0.004(4) -0.014(3) 0.010(3)
C10 0.047(2) 0.0377(19) 0.033(2) -0.0023(14) 0.0065(17) -0.0064(16)
C11 0.048(2) 0.044(2) 0.050(2) -0.0013(17) 0.006(2) -0.0084(18)
C12 0.062(3) 0.039(2) 0.036(2) -0.0070(16) 0.0012(19) 0.0012(19)
C13 0.048(2) 0.034(2) 0.040(2) -0.0001(17) -0.0085(19) -0.0028(18)
C14 0.041(2) 0.041(2) 0.039(2) -0.0021(16) 0.0062(18) -0.0039(17)
C15 0.081(3) 0.043(2) 0.060(3) -0.0116(19) -0.010(3) -0.007(2)
C16 0.108(5) 0.069(4) 0.095(5) -0.017(3) 0.017(4) -0.052(3)
C17 0.039(2) 0.065(3) 0.051(3) 0.004(2) -0.006(2) -0.003(2)
C18 0.045(2) 0.047(2) 0.041(2) -0.0019(17) -0.001(2) -0.0023(18)
C19 0.047(2) 0.047(2) 0.033(2) -0.0050(16) 0.0016(17) 0.0049(18)
C20 0.057(3) 0.056(2) 0.041(2) -0.0027(18) 0.007(2) 0.011(2)
C21 0.046(2) 0.055(2) 0.058(3) 0.009(2) 0.011(2) 0.005(2)
C22 0.059(3) 0.146(6) 0.090(4) -0.006(4) 0.024(3) 0.031(4)
C23 0.056(3) 0.102(5) 0.102(6) 0.020(4) 0.000(3) 0.013(3)
C24 0.067(3) 0.0340(19) 0.039(2) 0.0015(16) -0.016(2) 0.0078(18)
C25 0.063(3) 0.037(2) 0.048(3) -0.0020(17) -0.022(2) -0.0009(19)
C26 0.054(3) 0.034(2) 0.041(2) -0.0008(16) -0.002(2) 0.0023(18)
C27 0.061(3) 0.0326(19) 0.054(3) 0.0072(17) -0.009(2) 0.0061(19)
C28 0.055(3) 0.0370(17) 0.036(2) -0.0008(18) -0.007(2) 0.0026(17)
C29 0.101(4) 0.031(2) 0.092(4) -0.005(2) -0.006(4) -0.004(3)
C30 0.100(4) 0.052(3) 0.088(4) -0.008(3) -0.026(4) -0.018(3)
C31 0.032(3) 0.065(4) 0.065(4) 0.007(2) 0.001(3) 0.002(2)
C32 0.034(2) 0.049(2) 0.036(3) 0.007(2) 0.001(2) -0.001(2)
C33 0.044(2) 0.044(2) 0.027(2) 0.0023(16) 0.0009(18) -0.0022(19)
C34 0.049(2) 0.047(2) 0.051(3) 0.0041(18) -0.005(2) -0.0043(19)
C35 0.054(3) 0.059(3) 0.068(3) 0.016(2) -0.006(2) -0.017(2)
C36 0.042(3) 0.080(3) 0.074(4) 0.016(3) 0.007(2) -0.018(2)
C37 0.055(3) 0.0362(19) 0.032(2) 0.0002(15) 0.0040(18) 0.0010(19)
C38 0.033(2) 0.055(3) 0.036(2) 0.001(2) -0.0005(18) 0.005(2)
C39 0.044(2) 0.055(3) 0.067(3) -0.007(2) -0.001(2) 0.011(2)
C40 0.046(3) 0.073(3) 0.088(4) -0.005(3) -0.001(3) 0.021(2)
C41 0.036(3) 0.099(4) 0.096(5) -0.010(3) 0.010(3) 0.003(3)
C42 0.044(3) 0.070(4) 0.062(4) -0.004(2) 0.008(3) -0.005(2)
C43 0.040(3) 0.054(3) 0.031(3) -0.006(2) 0.002(2) 0.000(2)
C44 0.042(2) 0.052(2) 0.043(2) 0.0012(18) -0.0002(19) 0.0111(18)
C45 0.058(3) 0.049(2) 0.038(2) 0.0036(17) 0.002(2) 0.015(2)
C46 0.060(3) 0.068(3) 0.062(3) 0.003(2) -0.006(2) 0.022(2)
C47 0.093(4) 0.063(3) 0.061(3) 0.015(2) -0.002(3) 0.031(3)
C48 0.107(5) 0.043(3) 0.062(4) 0.012(2) 0.023(3) 0.016(3)
C49 0.083(4) 0.039(2) 0.054(3) 0.0049(19) 0.016(3) 0.012(2)
C50 0.068(3) 0.041(2) 0.033(2) -0.0004(17) 0.014(2) 0.008(2)
C51 0.092(5) 0.116(7) 0.118(7) -0.053(6) 0.043(5) -0.053(5)
C52 0.096(5) 0.085(5) 0.124(6) -0.025(4) 0.027(4) -0.028(4)
C53 0.212(18) 0.126(8) 0.193(17) -0.071(11) 0.028(12) -0.030(11)
C54 0.246(17) 0.132(10) 0.247(18) -0.045(11) -0.040(15) -0.024(11)
O1 0.0401(16) 0.0465(17) 0.0510(19) -0.0053(13) 0.0046(14) -0.0051(14)
O2 0.0544(17) 0.0360(13) 0.0411(16) 0.0007(12) 0.0002(13) 0.0004(13)

loop_
_atom_type_symbol
_atom_type_description
_atom_type_scat_dispersion_real
_atom_type_scat_dispersion_imag
_atom_type_scat_source
C C 0.0033 0.0016 'International Tables Vol C Tables 4.2.6.8 and 6.1.1.4'
H H 0.0000 0.0000 'International Tables Vol C Tables 4.2.6.8 and 6.1.1.4'
N N 0.0061 0.0033 'International Tables Vol C Tables 4.2.6.8 and 6.1.1.4'
O O 0.0106 0.0060 'International Tables Vol C Tables 4.2.6.8 and 6.1.1.4'
F F 0.0171 0.0103 'International Tables Vol C Tables 4.2.6.8 and 6.1.1.4'
P P 0.1023 0.0942 'International Tables Vol C Tables 4.2.6.8 and 6.1.1.4'
Mn Mn 0.3368 0.7283 'International Tables Vol C Tables 4.2.6.8 and 6.1.1.4'
Ru Ru -1.2594 0.8363 'International Tables Vol C Tables 4.2.6.8 and 6.1.1.4'

loop_
_geom_angle_atom_site_label_1
_geom_angle_atom_site_label_2
_geom_angle_atom_site_label_3
_geom_angle
_geom_angle_site_symmetry_1
C2 Ru1 C1 175.06(15) .
C2 Ru1 N7 88.21(14) .
C1 Ru1 N7 89.95(14) .
C2 Ru1 N9 92.79(13) .
C1 Ru1 N9 91.74(13) .
N7 Ru1 N9 88.54(12) .
C2 Ru1 N5 86.67(13) .
C1 Ru1 N5 88.73(13) .
N7 Ru1 N5 89.64(12) .
N9 Ru1 N5 178.11(13) .
C2 Ru1 N3 90.97(14) .
C1 Ru1 N3 91.09(14) .
N7 Ru1 N3 177.05(12) .
N9 Ru1 N3 88.67(12) .
N5 Ru1 N3 93.15(12) .
O2 Mn1 O1 93.38(14) .
O2 Mn1 N12 91.81(14) .
O1 Mn1 N12 174.27(16) .
O2 Mn1 N11 173.43(14) .
O1 Mn1 N11 92.82(14) .
N12 Mn1 N11 81.91(15) .
O2 Mn1 N2 93.74(12) .
O1 Mn1 N2 89.15(14) .
N12 Mn1 N2 88.08(13) .
N11 Mn1 N2 84.15(13) .
O2 Mn1 N1 95.54(12) .
O1 Mn1 N1 92.29(13) .
N12 Mn1 N1 89.64(13) .
N11 Mn1 N1 86.41(12) .
N2 Mn1 N1 170.51(13) .
F1 P1 F4 177.7(12) .
F1 P1 F2 93.2(4) .
F4 P1 F2 86.0(6) .
F1 P1 F5 91.4(10) .
F4 P1 F5 90.7(7) .
F2 P1 F5 86.6(6) .
F1 P1 F6 91.3(7) .
F4 P1 F6 86.7(9) .
F2 P1 F6 95.3(9) .
F5 P1 F6 176.6(8) .
F1 P1 F3 85.6(5) .
F4 P1 F3 95.7(6) .
F2 P1 F3 168.7(9) .
F5 P1 F3 82.1(7) .
F6 P1 F3 96.0(6) .
C1 N1 Mn1 161.3(3) .
C2 N2 Mn1 165.7(3) 2_565
C3 N3 C7 113.6(4) .
C3 N3 Ru1 124.1(3) .
C7 N3 Ru1 122.1(3) .
C6 N4 C8 121.8(5) .
C6 N4 C9 119.9(5) .
C8 N4 C9 118.2(5) .
C14 N5 C10 115.4(3) .
C14 N5 Ru1 121.3(3) .
C10 N5 Ru1 123.2(3) .
C13 N6 C15 122.6(4) .
C13 N6 C16 120.0(4) .
C15 N6 C16 117.2(4) .
C18 N7 C19 114.2(4) .
C18 N7 Ru1 124.6(3) .
C19 N7 Ru1 121.1(3) .
C21 N8 C22 121.1(5) .
C21 N8 C23 120.9(5) .
C22 N8 C23 118.0(5) .
C28 N9 C24 114.2(3) .
C28 N9 Ru1 122.3(3) .
C24 N9 Ru1 123.5(2) .
C26 N10 C29 119.9(5) .
C26 N10 C30 121.8(4) .
C29 N10 C30 118.0(4) .
C37 N11 C33 123.7(4) .
C37 N11 Mn1 123.9(3) .
C33 N11 Mn1 112.4(3) .
C44 N12 C32 121.3(4) .
C44 N12 Mn1 123.5(3) .
C32 N12 Mn1 114.1(3) .
N1 C1 Ru1 177.4(3) .
N2 C2 Ru1 173.6(4) 2_564
N3 C3 C5 125.3(4) .
N3 C3 H3A 117.4 .
C5 C3 H3A 117.4 .
C7 C4 C6 119.8(4) .
C7 C4 H4A 120.1 .
C6 C4 H4A 120.1 .
C6 C5 C3 120.7(4) .
C6 C5 H5A 119.7 .
C3 C5 H5A 119.7 .
N4 C6 C5 122.3(5) .
N4 C6 C4 122.7(5) .
C5 C6 C4 115.0(4) .
N3 C7 C4 125.5(4) .
N3 C7 H7A 117.2 .
C4 C7 H7A 117.2 .
N4 C8 H8A 109.5 .
N4 C8 H8B 109.5 .
H8A C8 H8B 109.5 .
N4 C8 H8C 109.5 .
H8A C8 H8C 109.5 .
H8B C8 H8C 109.5 .
N4 C9 H9A 109.5 .
N4 C9 H9B 109.5 .
H9A C9 H9B 109.5 .
N4 C9 H9C 109.5 .
H9A C9 H9C 109.5 .
H9B C9 H9C 109.5 .
N5 C10 C12 124.2(4) .
N5 C10 H10A 117.9 .
C12 C10 H10A 117.9 .
C14 C11 C13 120.0(4) .
C14 C11 H11A 120.0 .
C13 C11 H11A 120.0 .
C10 C12 C13 120.3(4) .
C10 C12 H12A 119.8 .
C13 C12 H12A 119.8 .
N6 C13 C11 122.7(4) .
N6 C13 C12 121.7(4) .
C11 C13 C12 115.6(4) .
N5 C14 C11 124.3(4) .
N5 C14 H14A 117.9 .
C11 C14 H14A 117.9 .
N6 C15 H15A 109.5 .
N6 C15 H15B 109.5 .
H15A C15 H15B 109.5 .
N6 C15 H15C 109.5 .
H15A C15 H15C 109.5 .
H15B C15 H15C 109.5 .
N6 C16 H16A 109.5 .
N6 C16 H16B 109.5 .
H16A C16 H16B 109.5 .
N6 C16 H16C 109.5 .
H16A C16 H16C 109.5 .
H16B C16 H16C 109.5 .
C18 C17 C21 121.3(4) .
C18 C17 H17A 119.3 .
C21 C17 H17A 119.3 .
N7 C18 C17 124.9(4) .
N7 C18 H18A 117.5 .
C17 C18 H18A 117.5 .
N7 C19 C20 124.9(4) .
N7 C19 H19A 117.6 .
C20 C19 H19A 117.6 .
C19 C20 C21 121.1(4) .
C19 C20 H20A 119.5 .
C21 C20 H20A 119.5 .
N8 C21 C20 123.0(5) .
N8 C21 C17 123.5(5) .
C20 C21 C17 113.5(4) .
N8 C22 H22A 109.5 .
N8 C22 H22B 109.5 .
H22A C22 H22B 109.5 .
N8 C22 H22C 109.5 .
H22A C22 H22C 109.5 .
H22B C22 H22C 109.5 .
N8 C23 H23A 109.5 .
N8 C23 H23B 109.5 .
H23A C23 H23B 109.5 .
N8 C23 H23C 109.5 .
H23A C23 H23C 109.5 .
H23B C23 H23C 109.5 .
N9 C24 C25 124.9(4) .
N9 C24 H24A 117.5 .
C25 C24 H24A 117.5 .
C24 C25 C26 121.0(4) .
C24 C25 H25A 119.5 .
C26 C25 H25A 119.5 .
N10 C26 C27 123.8(4) .
N10 C26 C25 122.8(5) .
C27 C26 C25 113.4(4) .
C28 C27 C26 122.3(4) .
C28 C27 H27A 118.9 .
C26 C27 H27A 118.9 .
N9 C28 C27 124.1(4) .
N9 C28 H28A 117.9 .
C27 C28 H28A 117.9 .
N10 C29 H29A 109.5 .
N10 C29 H29B 109.5 .
H29A C29 H29B 109.5 .
N10 C29 H29C 109.5 .
H29A C29 H29C 109.5 .
H29B C29 H29C 109.5 .
N10 C30 H30A 109.5 .
N10 C30 H30B 109.5 .
H30A C30 H30B 109.5 .
N10 C30 H30C 109.5 .
H30A C30 H30C 109.5 .
H30B C30 H30C 109.5 .
C36 C31 C32 120.0(5) .
C36 C31 H31A 120.0 .
C32 C31 H31A 120.0 .
C31 C32 C33 119.1(4) .
C31 C32 N12 126.0(4) .
C33 C32 N12 114.9(4) .
C32 C33 C34 120.3(4) .
C32 C33 N11 115.3(4) .
C34 C33 N11 124.4(4) .
C35 C34 C33 119.7(4) .
C35 C34 H34A 120.2 .
C33 C34 H34A 120.2 .
C34 C35 C36 119.6(4) .
C34 C35 H35A 120.2 .
C36 C35 H35A 120.2 .
C31 C36 C35 120.9(4) .
C31 C36 H36A 119.6 .
C35 C36 H36A 119.6 .
N11 C37 C38 126.7(4) .
N11 C37 H37A 116.7 .
C38 C37 H37A 116.7 .
C39 C38 C43 119.9(4) .
C39 C38 C37 117.6(4) .
C43 C38 C37 122.4(4) .
C40 C39 C38 120.8(5) .
C40 C39 H39A 119.6 .
C38 C39 H39A 119.6 .
C41 C40 C39 119.3(5) .
C41 C40 H40A 120.4 .
C39 C40 H40A 120.4 .
C40 C41 C42 121.6(5) .
C40 C41 H41A 119.2 .
C42 C41 H41A 119.2 .
C41 C42 C43 121.2(5) .
C41 C42 H42A 119.4 .
C43 C42 H42A 119.4 .
O1 C43 C42 118.3(5) .
O1 C43 C38 124.6(4) .
C42 C43 C38 117.1(5) .
N12 C44 C45 125.7(4) .
N12 C44 H44A 117.1 .
C45 C44 H44A 117.1 .
C50 C45 C46 119.9(4) .
C50 C45 C44 122.6(4) .
C46 C45 C44 117.5(5) .
C47 C46 C45 120.8(5) .
C47 C46 H46A 119.6 .
C45 C46 H46A 119.6 .
C46 C47 C48 119.1(5) .
C46 C47 H47A 120.4 .
C48 C47 H47A 120.4 .
C47 C48 C49 122.7(5) .
C47 C48 H48A 118.6 .
C49 C48 H48A 118.6 .
C48 C49 C50 119.1(6) .
C48 C49 H49A 120.5 .
C50 C49 H49A 120.5 .
O2 C50 C49 117.6(5) .
O2 C50 C45 124.0(4) .
C49 C50 C45 118.3(4) .
N13 C51 C52 177.1(9) .
C51 C52 H52A 109.5 .
C51 C52 H52B 109.5 .
H52A C52 H52B 109.5 .
C51 C52 H52C 109.5 .
H52A C52 H52C 109.5 .
H52B C52 H52C 109.5 .
N14 C53 C54 173(2) .
C53 C54 H54A 109.5 .
C53 C54 H54B 109.5 .
H54A C54 H54B 109.5 .
C53 C54 H54C 109.5 .
H54A C54 H54C 109.5 .
H54B C54 H54C 109.5 .
C43 O1 Mn1 128.3(3) .
C50 O2 Mn1 126.5(3) .

loop_
_geom_bond_atom_site_label_1
_geom_bond_atom_site_label_2
_geom_bond_distance
_geom_bond_site_symmetry_2
Ru1 C2 2.013(3) .
Ru1 C1 2.032(3) .
Ru1 N7 2.107(3) .
Ru1 N9 2.104(3) .
Ru1 N5 2.116(3) .
Ru1 N3 2.131(3) .
Mn1 O2 1.880(3) .
Mn1 O1 1.872(3) .
Mn1 N12 1.974(4) .
Mn1 N11 2.008(4) .
Mn1 N2 2.223(3) .
Mn1 N1 2.229(3) .
P1 F1 1.509(9) .
P1 F4 1.524(9) .
P1 F2 1.552(8) .
P1 F5 1.572(17) .
P1 F6 1.574(15) .
P1 F3 1.635(10) .
N1 C1 1.154(5) .
N2 C2 1.156(5) 2_565
N3 C3 1.345(5) .
N3 C7 1.354(5) .
N4 C6 1.356(6) .
N4 C8 1.437(8) .
N4 C9 1.448(9) .
N5 C14 1.334(5) .
N5 C10 1.341(5) .
N6 C13 1.360(6) .
N6 C15 1.456(6) .
N6 C16 1.461(7) .
N7 C18 1.340(5) .
N7 C19 1.350(5) .
N8 C21 1.348(6) .
N8 C22 1.438(8) .
N8 C23 1.462(8) .
N9 C28 1.351(5) .
N9 C24 1.345(5) .
N10 C26 1.342(5) .
N10 C29 1.448(7) .
N10 C30 1.447(7) .
N11 C37 1.280(5) .
N11 C33 1.442(5) .
N12 C44 1.308(5) .
N12 C32 1.420(6) .
N13 C51 1.142(12) .
N14 C53 1.12(2) .
C2 N2 1.156(5) 2_564
C3 C5 1.373(6) .
C3 H3A 0.9300 .
C4 C7 1.370(6) .
C4 C6 1.413(6) .
C4 H4A 0.9300 .
C5 C6 1.392(7) .
C5 H5A 0.9300 .
C7 H7A 0.9300 .
C8 H8A 0.9600 .
C8 H8B 0.9600 .
C8 H8C 0.9600 .
C9 H9A 0.9600 .
C9 H9B 0.9600 .
C9 H9C 0.9600 .
C10 C12 1.371(5) .
C10 H10A 0.9300 .
C11 C14 1.379(6) .
C11 C13 1.393(6) .
C11 H11A 0.9300 .
C12 C13 1.392(6) .
C12 H12A 0.9300 .
C14 H14A 0.9300 .
C15 H15A 0.9600 .
C15 H15B 0.9600 .
C15 H15C 0.9600 .
C16 H16A 0.9600 .
C16 H16B 0.9600 .
C16 H16C 0.9600 .
C17 C18 1.362(6) .
C17 C21 1.412(6) .
C17 H17A 0.9300 .
C18 H18A 0.9300 .
C19 C20 1.365(6) .
C19 H19A 0.9300 .
C20 C21 1.406(7) .
C20 H20A 0.9300 .
C22 H22A 0.9600 .
C22 H22B 0.9600 .
C22 H22C 0.9600 .
C23 H23A 0.9600 .
C23 H23B 0.9600 .
C23 H23C 0.9600 .
C24 C25 1.359(6) .
C24 H24A 0.9300 .
C25 C26 1.415(6) .
C25 H25A 0.9300 .
C26 C27 1.387(6) .
C27 C28 1.360(6) .
C27 H27A 0.9300 .
C28 H28A 0.9300 .
C29 H29A 0.9600 .
C29 H29B 0.9600 .
C29 H29C 0.9600 .
C30 H30A 0.9600 .
C30 H30B 0.9600 .
C30 H30C 0.9600 .
C31 C36 1.385(7) .
C31 C32 1.380(7) .
C31 H31A 0.9300 .
C32 C33 1.392(7) .
C33 C34 1.402(6) .
C34 C35 1.376(6) .
C34 H34A 0.9300 .
C35 C36 1.384(7) .
C35 H35A 0.9300 .
C36 H36A 0.9300 .
C37 C38 1.439(6) .
C37 H37A 0.9300 .
C38 C39 1.394(6) .
C38 C43 1.406(8) .
C39 C40 1.371(7) .
C39 H39A 0.9300 .
C40 C41 1.361(8) .
C40 H40A 0.9300 .
C41 C42 1.353(8) .
C41 H41A 0.9300 .
C42 C43 1.406(8) .
C42 H42A 0.9300 .
C43 O1 1.313(6) .
C44 C45 1.414(6) .
C44 H44A 0.9300 .
C45 C50 1.414(7) .
C45 C46 1.413(6) .
C46 C47 1.363(8) .
C46 H46A 0.9300 .
C47 C48 1.376(9) .
C47 H47A 0.9300 .
C48 C49 1.385(9) .
C48 H48A 0.9300 .
C49 C50 1.413(6) .
C49 H49A 0.9300 .
C50 O2 1.308(5) .
C51 C52 1.490(13) .
C52 H52A 0.9600 .
C52 H52B 0.9600 .
C52 H52C 0.9600 .
C53 C54 1.440(19) .
C54 H54A 0.9600 .
C54 H54B 0.9600 .
C54 H54C 0.9600 .
